data_7041489
loop_
_publ_author_name
'Behlen, Michael J.'
'Zhou, You-Yun'
'Steiman, Talia J.'
'Pal, Sudipta'
'Hartline, Douglas R.'
'Zeller, Matthias'
'Uyeda, Christopher'

_publ_section_title
;
 Dinuclear oxidative addition reactions using an isostructural series of
 Ni2, Co2, and Fe2 complexes.
;
_journal_issue 17
_journal_name_full 'Dalton transactions (Cambridge, England : 2003)'
_journal_page_first 5493
_journal_page_last 5497
_journal_paper_doi 10.1039/c6dt04465d
_journal_volume 46
_journal_year 2017
_chemical_formula_sum 'C40 H52 Cl3 Fe2 N4 O'
_chemical_formula_weight 822.90
_space_group_crystal_system monoclinic
_space_group_IT_number 14
_space_group_name_Hall '-P 2ybc'
_space_group_name_H-M_alt 'P 1 21/c 1'
_symmetry_space_group_name_Hall '-P 2ybc'
_symmetry_space_group_name_H-M 'P 1 21/c 1'
_atom_sites_solution_hydrogens geom
_atom_sites_solution_primary direct
_atom_sites_solution_secondary difmap
_audit_creation_method SHELXL-2014/7
_audit_update_record
;
2016-11-23 deposited with the CCDC.
2016-12-14 downloaded from the CCDC.
;
_cell_angle_alpha 90
_cell_angle_beta 109.745(3)
_cell_angle_gamma 90
_cell_formula_units_Z 4
_cell_length_a 17.933(2)
_cell_length_b 12.679(2)
_cell_length_c 18.838(2)
_cell_measurement_reflns_used 39795
_cell_measurement_temperature 100(2)
_cell_measurement_theta_max 72.191
_cell_measurement_theta_min 5.241
_cell_volume 4031.4(9)
_computing_cell_refinement 'HKL3000 (Otwinowski & Minor, 1997)'
_computing_data_collection 'CrystalClear-SM Expert 2.1 b32 (Rigaku, 2014)'
_computing_data_reduction 'HKL3000 (Otwinowski & Minor, 1997)'
_computing_structure_refinement
;  
SHELXL-2014/7 (Sheldrick, 2014), 
SHELXLE Rev714 (H\"ubschle et al., 2011)
;
_computing_structure_solution 'SHELXS-97 (Sheldrick, 2008)'
_diffrn_ambient_temperature 100(2)
_diffrn_measured_fraction_theta_full 0.969
_diffrn_measured_fraction_theta_max 0.945
_diffrn_measurement_device_type 'Rigaku Rapid II curved image plate diffractometer'
_diffrn_measurement_method 'omega scans'
_diffrn_radiation_monochromator 'laterally graded multilayer (Goebel) mirror'
_diffrn_radiation_type CuK\a
_diffrn_radiation_wavelength 1.54178
_diffrn_reflns_av_R_equivalents 0.0770
_diffrn_reflns_av_unetI/netI 0.0466
_diffrn_reflns_Laue_measured_fraction_full 0.969
_diffrn_reflns_Laue_measured_fraction_max 0.945
_diffrn_reflns_limit_h_max 21
_diffrn_reflns_limit_h_min -21
_diffrn_reflns_limit_k_max 14
_diffrn_reflns_limit_k_min -14
_diffrn_reflns_limit_l_max 23
_diffrn_reflns_limit_l_min -23
_diffrn_reflns_number 39795
_diffrn_reflns_point_group_measured_fraction_full 0.969
_diffrn_reflns_point_group_measured_fraction_max 0.945
_diffrn_reflns_theta_full 67.679
_diffrn_reflns_theta_max 72.191
_diffrn_reflns_theta_min 5.241
_diffrn_source 'microfocus X-ray tube'
_exptl_absorpt_coefficient_mu 7.873
_exptl_absorpt_correction_T_max 0.348
_exptl_absorpt_correction_T_min 0.145
_exptl_absorpt_correction_type multi-scan
_exptl_absorpt_process_details 'SCALEPACK (Otwinowski & Minor, 1997)'
_exptl_crystal_colour black
_exptl_crystal_density_diffrn 1.356
_exptl_crystal_description fragment
_exptl_crystal_F_000 1724
_exptl_crystal_size_max 0.220
_exptl_crystal_size_mid 0.200
_exptl_crystal_size_min 0.170
_refine_diff_density_max 0.658
_refine_diff_density_min -0.909
_refine_diff_density_rms 0.123
_refine_ls_extinction_method none
_refine_ls_goodness_of_fit_ref 1.094
_refine_ls_hydrogen_treatment constr
_refine_ls_matrix_type full
_refine_ls_number_parameters 461
_refine_ls_number_reflns 7516
_refine_ls_number_restraints 0
_refine_ls_restrained_S_all 1.094
_refine_ls_R_factor_all 0.0793
_refine_ls_R_factor_gt 0.0645
_refine_ls_shift/su_max 0.000
_refine_ls_shift/su_mean 0.000
_refine_ls_structure_factor_coef Fsqd
_refine_ls_weighting_details 'w=1/[\s^2^(Fo^2^)+(0.0902P)^2^+14.9634P] where P=(Fo^2^+2Fc^2^)/3'
_refine_ls_weighting_scheme calc
_refine_ls_wR_factor_gt 0.1717
_refine_ls_wR_factor_ref 0.1904
_reflns_Friedel_coverage 0.000
_reflns_number_gt 6207
_reflns_number_total 7516
_reflns_threshold_expression 'I > 2\s(I)'
_cod_data_source_file c6dt04465d2.cif
_cod_data_source_block 4
_cod_depositor_comments 'Adding full bibliography for 7041484--7041490.cif.'
_cod_database_code 7041489
_shelx_shelxl_version_number 2014/7
_shelx_space_group_comment
;
The symmetry employed for this shelxl refinement is uniquely defined
by the following loop, which should always be used as a source of
symmetry information in preference to the above space-group names.
They are only intended as comments.
;
_shelx_estimated_absorpt_t_min 0.276
_shelx_estimated_absorpt_t_max 0.348

loop_
_space_group_symop_operation_xyz
'x, y, z'
'-x, y+1/2, -z+1/2'
'-x, -y, -z'
'x, -y-1/2, z-1/2'

loop_
_atom_site_label
_atom_site_type_symbol
_atom_site_fract_x
_atom_site_fract_y
_atom_site_fract_z
_atom_site_U_iso_or_equiv
_atom_site_adp_type
_atom_site_occupancy
_atom_site_site_symmetry_order
_atom_site_calc_flag
_atom_site_refinement_flags_posn
_atom_site_refinement_flags_adp
N1 N 0.1276(2) -0.1923(3) 0.3679(2) 0.0176(8) Uani 1 1 d . .
C1 C -0.0093(3) -0.2136(4) 0.2779(3) 0.0249(10) Uani 1 1 d . .
H1A H -0.0374 -0.1621 0.2393 0.037 Uiso 1 1 calc R U
H1B H -0.0467 -0.2468 0.2988 0.037 Uiso 1 1 calc R U
H1C H 0.0146 -0.2677 0.2552 0.037 Uiso 1 1 calc R U
O1 O 0.3831(2) 0.2018(3) 0.43981(19) 0.0280(8) Uani 1 1 d . .
Cl1 Cl 0.31051(6) -0.01607(9) 0.44361(6) 0.0240(3) Uani 1 1 d . .
Fe1 Fe 0.20210(4) -0.10028(6) 0.45569(4) 0.01698(19) Uani 1 1 d . .
N2 N 0.1022(2) -0.0085(3) 0.4169(2) 0.0173(8) Uani 1 1 d . .
C2 C 0.0541(3) -0.1589(4) 0.3394(2) 0.0175(9) Uani 1 1 d . .
Cl2 Cl 0.23197(7) -0.17393(10) 0.56955(6) 0.0289(3) Uani 1 1 d . .
Fe2 Fe 0.26332(4) 0.15895(6) 0.45272(4) 0.0202(2) Uani 1 1 d . .
N3 N 0.1596(2) 0.1366(3) 0.4879(2) 0.0210(8) Uani 1 1 d . .
Cl3 Cl 0.19483(7) 0.23549(11) 0.34163(7) 0.0354(3) Uani 1 1 d . .
C3 C 0.0372(3) -0.0597(4) 0.3696(2) 0.0185(9) Uani 1 1 d . .
N4 N 0.2894(2) 0.2450(3) 0.5532(2) 0.0205(8) Uani 1 1 d . .
C4 C -0.0388(3) -0.0212(4) 0.3556(3) 0.0220(10) Uani 1 1 d . .
H4 H -0.0828 -0.0563 0.3208 0.026 Uiso 1 1 calc R U
C5 C -0.0503(3) 0.0682(4) 0.3924(3) 0.0276(11) Uani 1 1 d . .
H5 H -0.1025 0.0928 0.3848 0.033 Uiso 1 1 calc R U
C6 C 0.0154(3) 0.1228(4) 0.4412(3) 0.0230(10) Uani 1 1 d . .
C7 C 0.0927(2) 0.0829(4) 0.4485(2) 0.0176(9) Uani 1 1 d . .
C8 C 0.0110(3) 0.2115(4) 0.4840(3) 0.0253(10) Uani 1 1 d . .
H8 H -0.0391 0.2398 0.4809 0.030 Uiso 1 1 calc R U
C9 C 0.0800(3) 0.2578(4) 0.5310(3) 0.0243(10) Uani 1 1 d . .
H9 H 0.0777 0.3142 0.5634 0.029 Uiso 1 1 calc R U
C10 C 0.1535(3) 0.2205(4) 0.5303(3) 0.0231(10) Uani 1 1 d . .
C11 C 0.2288(3) 0.2697(4) 0.5740(3) 0.0232(10) Uani 1 1 d . .
C12 C 0.2335(3) 0.3410(4) 0.6389(3) 0.0278(11) Uani 1 1 d . .
H12A H 0.2092 0.4091 0.6196 0.042 Uiso 1 1 calc R U
H12B H 0.2892 0.3518 0.6697 0.042 Uiso 1 1 calc R U
H12C H 0.2053 0.3087 0.6697 0.042 Uiso 1 1 calc R U
C13 C 0.1534(3) -0.2873(4) 0.3419(2) 0.0175(9) Uani 1 1 d . .
C14 C 0.1355(3) -0.3856(4) 0.3643(2) 0.0185(9) Uani 1 1 d . .
C15 C 0.1680(3) -0.4747(4) 0.3429(3) 0.0229(10) Uani 1 1 d . .
H15 H 0.1571 -0.5425 0.3585 0.027 Uiso 1 1 calc R U
C16 C 0.2168(3) -0.4654(4) 0.2986(3) 0.0223(10) Uani 1 1 d . .
H16 H 0.2391 -0.5265 0.2846 0.027 Uiso 1 1 calc R U
C17 C 0.2322(3) -0.3668(4) 0.2756(2) 0.0211(10) Uani 1 1 d . .
H17 H 0.2643 -0.3611 0.2447 0.025 Uiso 1 1 calc R U
C18 C 0.2019(2) -0.2761(4) 0.2967(2) 0.0184(9) Uani 1 1 d . .
C19 C 0.0801(3) -0.4006(4) 0.4100(3) 0.0237(10) Uani 1 1 d . .
H19 H 0.0566 -0.3304 0.4145 0.028 Uiso 1 1 calc R U
C20 C 0.0120(3) -0.4761(5) 0.3694(3) 0.0338(12) Uani 1 1 d . .
H20A H -0.0142 -0.4517 0.3175 0.051 Uiso 1 1 calc R U
H20B H -0.0263 -0.4775 0.3961 0.051 Uiso 1 1 calc R U
H20C H 0.0332 -0.5472 0.3686 0.051 Uiso 1 1 calc R U
C21 C 0.1243(3) -0.4407(4) 0.4891(3) 0.0295(11) Uani 1 1 d . .
H21A H 0.1464 -0.5105 0.4862 0.044 Uiso 1 1 calc R U
H21B H 0.0877 -0.4455 0.5176 0.044 Uiso 1 1 calc R U
H21C H 0.1673 -0.3918 0.5147 0.044 Uiso 1 1 calc R U
C22 C 0.2163(3) -0.1681(4) 0.2694(3) 0.0214(10) Uani 1 1 d . .
H22 H 0.2082 -0.1148 0.3052 0.026 Uiso 1 1 calc R U
C23 C 0.3007(3) -0.1531(4) 0.2678(3) 0.0278(11) Uani 1 1 d . .
H23A H 0.3095 -0.2013 0.2307 0.042 Uiso 1 1 calc R U
H23B H 0.3391 -0.1684 0.3179 0.042 Uiso 1 1 calc R U
H23C H 0.3075 -0.0802 0.2540 0.042 Uiso 1 1 calc R U
C24 C 0.1558(3) -0.1453(5) 0.1918(3) 0.0316(12) Uani 1 1 d . .
H24A H 0.1610 -0.0719 0.1779 0.047 Uiso 1 1 calc R U
H24B H 0.1022 -0.1570 0.1931 0.047 Uiso 1 1 calc R U
H24C H 0.1652 -0.1924 0.1544 0.047 Uiso 1 1 calc R U
C25 C 0.3686(3) 0.2767(4) 0.5982(3) 0.0215(10) Uani 1 1 d . .
C26 C 0.3970(3) 0.3771(4) 0.5903(3) 0.0242(10) Uani 1 1 d . .
C27 C 0.4760(3) 0.3995(4) 0.6314(3) 0.0271(11) Uani 1 1 d . .
H27 H 0.4972 0.4666 0.6262 0.033 Uiso 1 1 calc R U
C28 C 0.5241(3) 0.3257(4) 0.6794(3) 0.0295(11) Uani 1 1 d . .
H28 H 0.5774 0.3432 0.7076 0.035 Uiso 1 1 calc R U
C29 C 0.4953(3) 0.2264(5) 0.6868(3) 0.0303(12) Uani 1 1 d . .
H29 H 0.5289 0.1763 0.7200 0.036 Uiso 1 1 calc R U
C30 C 0.4170(3) 0.1994(4) 0.6456(3) 0.0232(10) Uani 1 1 d . .
C31 C 0.3467(3) 0.4601(4) 0.5372(3) 0.0307(12) Uani 1 1 d . .
H31 H 0.2919 0.4314 0.5140 0.037 Uiso 1 1 calc R U
C32 C 0.3796(3) 0.4849(5) 0.4736(3) 0.0382(13) Uani 1 1 d . .
H32A H 0.3821 0.4199 0.4463 0.057 Uiso 1 1 calc R U
H32B H 0.4329 0.5149 0.4952 0.057 Uiso 1 1 calc R U
H32C H 0.3448 0.5358 0.4387 0.057 Uiso 1 1 calc R U
C33 C 0.3419(4) 0.5611(4) 0.5801(4) 0.0423(15) Uani 1 1 d . .
H33A H 0.3123 0.6149 0.5444 0.063 Uiso 1 1 calc R U
H33B H 0.3955 0.5869 0.6072 0.063 Uiso 1 1 calc R U
H33C H 0.3149 0.5460 0.6163 0.063 Uiso 1 1 calc R U
C34 C 0.3856(3) 0.0884(4) 0.6483(3) 0.0289(11) Uani 1 1 d . .
H34 H 0.3453 0.0742 0.5976 0.035 Uiso 1 1 calc R U
C35 C 0.3431(4) 0.0785(5) 0.7055(4) 0.0401(14) Uani 1 1 d . .
H35A H 0.3006 0.1311 0.6945 0.060 Uiso 1 1 calc R U
H35B H 0.3809 0.0905 0.7563 0.060 Uiso 1 1 calc R U
H35C H 0.3204 0.0077 0.7026 0.060 Uiso 1 1 calc R U
C36 C 0.4486(4) 0.0032(5) 0.6620(3) 0.0382(13) Uani 1 1 d . .
H36A H 0.4234 -0.0664 0.6552 0.057 Uiso 1 1 calc R U
H36B H 0.4862 0.0094 0.7135 0.057 Uiso 1 1 calc R U
H36C H 0.4769 0.0118 0.6260 0.057 Uiso 1 1 calc R U
C37 C 0.4600(3) 0.1610(5) 0.4830(3) 0.0376(13) Uani 1 1 d . .
H37A H 0.4634 0.0849 0.4727 0.045 Uiso 1 1 calc R U
H37B H 0.4703 0.1705 0.5376 0.045 Uiso 1 1 calc R U
C38 C 0.5193(3) 0.2228(5) 0.4587(3) 0.0376(13) Uani 1 1 d . .
H38A H 0.5648 0.1781 0.4594 0.045 Uiso 1 1 calc R U
H38B H 0.5390 0.2848 0.4916 0.045 Uiso 1 1 calc R U
C39 C 0.4716(3) 0.2564(5) 0.3788(3) 0.0371(13) Uani 1 1 d . .
H39A H 0.4939 0.2252 0.3421 0.045 Uiso 1 1 calc R U
H39B H 0.4715 0.3342 0.3740 0.045 Uiso 1 1 calc R U
C40 C 0.3876(4) 0.2151(6) 0.3654(3) 0.0426(15) Uani 1 1 d . .
H40A H 0.3475 0.2663 0.3358 0.051 Uiso 1 1 calc R U
H40B H 0.3790 0.1470 0.3380 0.051 Uiso 1 1 calc R U

loop_
_atom_site_aniso_label
_atom_site_aniso_U_11
_atom_site_aniso_U_22
_atom_site_aniso_U_33
_atom_site_aniso_U_23
_atom_site_aniso_U_13
_atom_site_aniso_U_12
N1 0.0190(18) 0.021(2) 0.0150(17) -0.0018(15) 0.0084(14) -0.0016(15)
C1 0.027(2) 0.023(3) 0.027(2) 0.000(2) 0.012(2) 0.000(2)
O1 0.0259(18) 0.034(2) 0.0264(18) 0.0064(15) 0.0117(14) -0.0005(15)
Cl1 0.0206(5) 0.0219(6) 0.0312(6) -0.0019(5) 0.0109(4) -0.0013(4)
Fe1 0.0138(3) 0.0182(4) 0.0185(4) -0.0012(3) 0.0050(3) 0.0002(3)
N2 0.0167(17) 0.015(2) 0.0196(18) -0.0004(15) 0.0057(14) 0.0026(14)
C2 0.016(2) 0.022(3) 0.017(2) 0.0016(17) 0.0084(17) -0.0032(17)
Cl2 0.0339(6) 0.0314(7) 0.0223(6) 0.0052(5) 0.0108(5) 0.0034(5)
Fe2 0.0193(4) 0.0214(4) 0.0203(4) -0.0010(3) 0.0073(3) 0.0008(3)
N3 0.0182(18) 0.018(2) 0.029(2) -0.0040(16) 0.0115(16) -0.0010(15)
Cl3 0.0281(6) 0.0424(8) 0.0317(6) 0.0100(6) 0.0048(5) 0.0067(5)
C3 0.015(2) 0.021(2) 0.020(2) 0.0048(18) 0.0060(17) -0.0015(17)
N4 0.0193(19) 0.024(2) 0.0187(19) -0.0035(16) 0.0072(15) -0.0020(16)
C4 0.014(2) 0.025(3) 0.023(2) 0.0008(19) 0.0010(17) -0.0018(18)
C5 0.018(2) 0.032(3) 0.033(3) 0.003(2) 0.008(2) 0.005(2)
C6 0.021(2) 0.022(3) 0.027(2) 0.006(2) 0.0102(19) 0.0013(19)
C7 0.014(2) 0.021(2) 0.019(2) 0.0029(18) 0.0079(16) -0.0010(17)
C8 0.017(2) 0.026(3) 0.037(3) 0.002(2) 0.014(2) 0.0010(19)
C9 0.025(2) 0.017(2) 0.036(3) -0.005(2) 0.016(2) 0.0025(19)
C10 0.017(2) 0.020(3) 0.035(3) 0.000(2) 0.0123(19) -0.0030(18)
C11 0.022(2) 0.020(3) 0.027(2) 0.0004(19) 0.0070(19) 0.0000(18)
C12 0.023(2) 0.031(3) 0.032(3) -0.006(2) 0.013(2) -0.001(2)
C13 0.019(2) 0.017(2) 0.015(2) -0.0006(17) 0.0028(16) 0.0031(17)
C14 0.023(2) 0.020(2) 0.012(2) -0.0051(17) 0.0066(17) -0.0043(18)
C15 0.024(2) 0.020(3) 0.025(2) -0.0018(19) 0.0073(19) -0.0021(19)
C16 0.022(2) 0.024(3) 0.023(2) -0.0013(19) 0.0106(19) 0.0035(19)
C17 0.019(2) 0.027(3) 0.018(2) -0.0043(19) 0.0070(17) 0.0009(19)
C18 0.015(2) 0.023(3) 0.018(2) 0.0008(18) 0.0063(16) 0.0004(17)
C19 0.024(2) 0.023(3) 0.027(2) -0.004(2) 0.013(2) -0.0030(19)
C20 0.026(3) 0.037(3) 0.044(3) -0.010(3) 0.020(2) -0.011(2)
C21 0.032(3) 0.029(3) 0.030(3) 0.000(2) 0.016(2) -0.002(2)
C22 0.027(2) 0.021(3) 0.018(2) -0.0010(18) 0.0104(19) 0.0006(19)
C23 0.025(2) 0.034(3) 0.029(3) 0.002(2) 0.015(2) -0.003(2)
C24 0.035(3) 0.034(3) 0.027(3) 0.006(2) 0.012(2) 0.003(2)
C25 0.017(2) 0.026(3) 0.023(2) -0.0035(19) 0.0097(18) -0.0038(18)
C26 0.024(2) 0.022(3) 0.029(3) -0.004(2) 0.011(2) 0.0015(19)
C27 0.026(2) 0.023(3) 0.034(3) -0.005(2) 0.011(2) -0.005(2)
C28 0.024(2) 0.034(3) 0.030(3) -0.007(2) 0.010(2) -0.006(2)
C29 0.026(3) 0.038(3) 0.026(3) -0.001(2) 0.007(2) 0.001(2)
C30 0.020(2) 0.029(3) 0.020(2) -0.0033(19) 0.0046(18) 0.0007(19)
C31 0.022(2) 0.028(3) 0.040(3) 0.001(2) 0.007(2) 0.001(2)
C32 0.034(3) 0.038(4) 0.042(3) 0.009(3) 0.012(2) -0.001(2)
C33 0.038(3) 0.020(3) 0.074(4) -0.006(3) 0.025(3) -0.005(2)
C34 0.034(3) 0.028(3) 0.025(3) 0.002(2) 0.010(2) 0.000(2)
C35 0.047(3) 0.034(3) 0.049(4) 0.003(3) 0.028(3) -0.001(3)
C36 0.045(3) 0.033(3) 0.043(3) 0.007(3) 0.023(3) 0.011(3)
C37 0.026(3) 0.054(4) 0.035(3) 0.002(3) 0.013(2) 0.002(3)
C38 0.021(3) 0.042(4) 0.050(3) -0.001(3) 0.013(2) -0.009(2)
C39 0.037(3) 0.037(3) 0.046(3) 0.009(3) 0.025(3) 0.001(2)
C40 0.038(3) 0.062(4) 0.032(3) 0.012(3) 0.018(2) -0.003(3)

loop_
_atom_type_symbol
_atom_type_description
_atom_type_scat_dispersion_real
_atom_type_scat_dispersion_imag
_atom_type_scat_source
C C 0.0181 0.0091 'International Tables Vol C Tables 4.2.6.8 and 6.1.1.4'
H H 0.0000 0.0000 'International Tables Vol C Tables 4.2.6.8 and 6.1.1.4'
N N 0.0311 0.0180 'International Tables Vol C Tables 4.2.6.8 and 6.1.1.4'
O O 0.0492 0.0322 'International Tables Vol C Tables 4.2.6.8 and 6.1.1.4'
Cl Cl 0.3639 0.7018 'International Tables Vol C Tables 4.2.6.8 and 6.1.1.4'
Fe Fe -1.1336 3.1974 'International Tables Vol C Tables 4.2.6.8 and 6.1.1.4'

loop_
_geom_angle_atom_site_label_1
_geom_angle_atom_site_label_2
_geom_angle_atom_site_label_3
_geom_angle
C2 N1 C13 121.7(4)
C2 N1 Fe1 115.3(3)
C13 N1 Fe1 122.9(3)
C2 C1 H1A 109.5
C2 C1 H1B 109.5
H1A C1 H1B 109.5
C2 C1 H1C 109.5
H1A C1 H1C 109.5
H1B C1 H1C 109.5
C37 O1 C40 103.5(4)
C37 O1 Fe2 127.1(3)
C40 O1 Fe2 119.3(3)
Fe1 Cl1 Fe2 95.28(5)
N2 Fe1 N1 77.75(15)
N2 Fe1 Cl2 118.42(11)
N1 Fe1 Cl2 114.05(11)
N2 Fe1 Cl1 111.60(11)
N1 Fe1 Cl1 121.08(10)
Cl2 Fe1 Cl1 110.70(5)
C7 N2 C3 119.5(4)
C7 N2 Fe1 123.9(3)
C3 N2 Fe1 114.3(3)
N1 C2 C3 115.6(4)
N1 C2 C1 124.3(4)
C3 C2 C1 120.1(4)
N4 Fe2 N3 75.40(15)
N4 Fe2 Cl3 119.93(12)
N3 Fe2 Cl3 94.82(11)
N4 Fe2 O1 92.32(14)
N3 Fe2 O1 167.70(14)
Cl3 Fe2 O1 92.03(9)
N4 Fe2 Cl1 124.68(12)
N3 Fe2 Cl1 104.93(11)
Cl3 Fe2 Cl1 115.19(5)
O1 Fe2 Cl1 81.21(10)
C10 N3 C7 118.9(4)
C10 N3 Fe2 108.7(3)
C7 N3 Fe2 125.5(3)
N2 C3 C4 121.5(4)
N2 C3 C2 114.9(4)
C4 C3 C2 123.4(4)
C11 N4 C25 120.5(4)
C11 N4 Fe2 116.1(3)
C25 N4 Fe2 123.4(3)
C5 C4 C3 119.9(4)
C5 C4 H4 120.1
C3 C4 H4 120.1
C4 C5 C6 119.8(4)
C4 C5 H5 120.1
C6 C5 H5 120.1
C8 C6 C5 124.9(4)
C8 C6 C7 117.9(4)
C5 C6 C7 117.2(4)
N2 C7 N3 117.1(4)
N2 C7 C6 121.6(4)
N3 C7 C6 121.3(4)
C9 C8 C6 119.7(4)
C9 C8 H8 120.2
C6 C8 H8 120.2
C8 C9 C10 119.4(4)
C8 C9 H9 120.3
C10 C9 H9 120.3
N3 C10 C9 122.1(4)
N3 C10 C11 115.1(4)
C9 C10 C11 122.8(5)
N4 C11 C10 115.5(4)
N4 C11 C12 124.3(4)
C10 C11 C12 120.2(4)
C11 C12 H12A 109.5
C11 C12 H12B 109.5
H12A C12 H12B 109.5
C11 C12 H12C 109.5
H12A C12 H12C 109.5
H12B C12 H12C 109.5
C14 C13 C18 121.7(4)
C14 C13 N1 121.1(4)
C18 C13 N1 117.1(4)
C13 C14 C15 118.6(4)
C13 C14 C19 122.9(4)
C15 C14 C19 118.5(4)
C14 C15 C16 120.6(5)
C14 C15 H15 119.7
C16 C15 H15 119.7
C17 C16 C15 119.6(4)
C17 C16 H16 120.2
C15 C16 H16 120.2
C16 C17 C18 121.4(4)
C16 C17 H17 119.3
C18 C17 H17 119.3
C17 C18 C13 118.0(4)
C17 C18 C22 121.5(4)
C13 C18 C22 120.4(4)
C21 C19 C14 111.8(4)
C21 C19 C20 110.1(4)
C14 C19 C20 110.8(4)
C21 C19 H19 108.0
C14 C19 H19 108.0
C20 C19 H19 108.0
C19 C20 H20A 109.5
C19 C20 H20B 109.5
H20A C20 H20B 109.5
C19 C20 H20C 109.5
H20A C20 H20C 109.5
H20B C20 H20C 109.5
C19 C21 H21A 109.5
C19 C21 H21B 109.5
H21A C21 H21B 109.5
C19 C21 H21C 109.5
H21A C21 H21C 109.5
H21B C21 H21C 109.5
C18 C22 C24 110.4(4)
C18 C22 C23 113.6(4)
C24 C22 C23 110.3(4)
C18 C22 H22 107.4
C24 C22 H22 107.4
C23 C22 H22 107.4
C22 C23 H23A 109.5
C22 C23 H23B 109.5
H23A C23 H23B 109.5
C22 C23 H23C 109.5
H23A C23 H23C 109.5
H23B C23 H23C 109.5
C22 C24 H24A 109.5
C22 C24 H24B 109.5
H24A C24 H24B 109.5
C22 C24 H24C 109.5
H24A C24 H24C 109.5
H24B C24 H24C 109.5
C26 C25 C30 122.2(4)
C26 C25 N4 120.8(4)
C30 C25 N4 116.9(4)
C27 C26 C25 117.7(5)
C27 C26 C31 119.3(5)
C25 C26 C31 123.0(4)
C28 C27 C26 121.1(5)
C28 C27 H27 119.4
C26 C27 H27 119.4
C27 C28 C29 120.7(5)
C27 C28 H28 119.7
C29 C28 H28 119.7
C28 C29 C30 120.3(5)
C28 C29 H29 119.8
C30 C29 H29 119.8
C29 C30 C25 118.0(5)
C29 C30 C34 121.4(5)
C25 C30 C34 120.5(4)
C26 C31 C33 111.0(5)
C26 C31 C32 110.9(4)
C33 C31 C32 110.2(5)
C26 C31 H31 108.2
C33 C31 H31 108.2
C32 C31 H31 108.2
C31 C32 H32A 109.5
C31 C32 H32B 109.5
H32A C32 H32B 109.5
C31 C32 H32C 109.5
H32A C32 H32C 109.5
H32B C32 H32C 109.5
C31 C33 H33A 109.5
C31 C33 H33B 109.5
H33A C33 H33B 109.5
C31 C33 H33C 109.5
H33A C33 H33C 109.5
H33B C33 H33C 109.5
C35 C34 C36 110.1(5)
C35 C34 C30 112.3(4)
C36 C34 C30 113.5(4)
C35 C34 H34 106.9
C36 C34 H34 106.9
C30 C34 H34 106.9
C34 C35 H35A 109.5
C34 C35 H35B 109.5
H35A C35 H35B 109.5
C34 C35 H35C 109.5
H35A C35 H35C 109.5
H35B C35 H35C 109.5
C34 C36 H36A 109.5
C34 C36 H36B 109.5
H36A C36 H36B 109.5
C34 C36 H36C 109.5
H36A C36 H36C 109.5
H36B C36 H36C 109.5
O1 C37 C38 106.2(5)
O1 C37 H37A 110.5
C38 C37 H37A 110.5
O1 C37 H37B 110.5
C38 C37 H37B 110.5
H37A C37 H37B 108.7
C37 C38 C39 103.2(4)
C37 C38 H38A 111.1
C39 C38 H38A 111.1
C37 C38 H38B 111.1
C39 C38 H38B 111.1
H38A C38 H38B 109.1
C38 C39 C40 105.1(4)
C38 C39 H39A 110.7
C40 C39 H39A 110.7
C38 C39 H39B 110.7
C40 C39 H39B 110.7
H39A C39 H39B 108.8
O1 C40 C39 104.7(5)
O1 C40 H40A 110.8
C39 C40 H40A 110.8
O1 C40 H40B 110.8
C39 C40 H40B 110.8
H40A C40 H40B 108.9

loop_
_geom_bond_atom_site_label_1
_geom_bond_atom_site_label_2
_geom_bond_distance
N1 C2 1.314(6)
N1 C13 1.434(6)
N1 Fe1 2.095(4)
C1 C2 1.492(6)
C1 H1A 0.9800
C1 H1B 0.9800
C1 H1C 0.9800
O1 C37 1.440(6)
O1 C40 1.440(6)
O1 Fe2 2.307(3)
Cl1 Fe1 2.2958(13)
Cl1 Fe2 2.4017(14)
Fe1 N2 2.053(4)
Fe1 Cl2 2.2324(13)
N2 C7 1.339(6)
N2 C3 1.367(6)
C2 C3 1.455(7)
Fe2 N4 2.095(4)
Fe2 N3 2.194(4)
Fe2 Cl3 2.2567(14)
N3 C10 1.357(6)
N3 C7 1.360(6)
C3 C4 1.387(6)
N4 C11 1.312(6)
N4 C25 1.444(6)
C4 C5 1.380(7)
C4 H4 0.9500
C5 C6 1.408(7)
C5 H5 0.9500
C6 C8 1.402(7)
C6 C7 1.439(6)
C8 C9 1.386(7)
C8 H8 0.9500
C9 C10 1.405(6)
C9 H9 0.9500
C10 C11 1.462(6)
C11 C12 1.499(7)
C12 H12A 0.9800
C12 H12B 0.9800
C12 H12C 0.9800
C13 C14 1.387(7)
C13 C18 1.414(6)
C14 C15 1.391(7)
C14 C19 1.531(6)
C15 C16 1.403(6)
C15 H15 0.9500
C16 C17 1.380(7)
C16 H16 0.9500
C17 C18 1.387(7)
C17 H17 0.9500
C18 C22 1.517(7)
C19 C21 1.520(7)
C19 C20 1.537(7)
C19 H19 1.0000
C20 H20A 0.9800
C20 H20B 0.9800
C20 H20C 0.9800
C21 H21A 0.9800
C21 H21B 0.9800
C21 H21C 0.9800
C22 C24 1.526(7)
C22 C23 1.535(6)
C22 H22 1.0000
C23 H23A 0.9800
C23 H23B 0.9800
C23 H23C 0.9800
C24 H24A 0.9800
C24 H24B 0.9800
C24 H24C 0.9800
C25 C26 1.397(7)
C25 C30 1.410(7)
C26 C27 1.395(7)
C26 C31 1.520(7)
C27 C28 1.382(7)
C27 H27 0.9500
C28 C29 1.386(8)
C28 H28 0.9500
C29 C30 1.397(7)
C29 H29 0.9500
C30 C34 1.524(7)
C31 C33 1.532(8)
C31 C32 1.537(8)
C31 H31 1.0000
C32 H32A 0.9800
C32 H32B 0.9800
C32 H32C 0.9800
C33 H33A 0.9800
C33 H33B 0.9800
C33 H33C 0.9800
C34 C35 1.520(7)
C34 C36 1.521(7)
C34 H34 1.0000
C35 H35A 0.9800
C35 H35B 0.9800
C35 H35C 0.9800
C36 H36A 0.9800
C36 H36B 0.9800
C36 H36C 0.9800
C37 C38 1.510(7)
C37 H37A 0.9900
C37 H37B 0.9900
C38 C39 1.519(8)
C38 H38A 0.9900
C38 H38B 0.9900
C39 C40 1.533(8)
C39 H39A 0.9900
C39 H39B 0.9900
C40 H40A 0.9900
C40 H40B 0.9900

loop_
_geom_torsion_atom_site_label_1
_geom_torsion_atom_site_label_2
_geom_torsion_atom_site_label_3
_geom_torsion_atom_site_label_4
_geom_torsion
C13 N1 C2 C3 -178.1(4)
Fe1 N1 C2 C3 3.9(5)
C13 N1 C2 C1 -0.6(7)
Fe1 N1 C2 C1 -178.5(3)
C7 N2 C3 C4 -2.5(6)
Fe1 N2 C3 C4 161.3(3)
C7 N2 C3 C2 -179.2(4)
Fe1 N2 C3 C2 -15.4(5)
N1 C2 C3 N2 7.5(6)
C1 C2 C3 N2 -170.1(4)
N1 C2 C3 C4 -169.1(4)
C1 C2 C3 C4 13.3(7)
N2 C3 C4 C5 -2.8(7)
C2 C3 C4 C5 173.6(4)
C3 C4 C5 C6 3.0(7)
C4 C5 C6 C8 -177.0(5)
C4 C5 C6 C7 1.6(7)
C3 N2 C7 N3 -172.5(4)
Fe1 N2 C7 N3 25.4(5)
C3 N2 C7 C6 7.5(6)
Fe1 N2 C7 C6 -154.7(3)
C10 N3 C7 N2 -169.9(4)
Fe2 N3 C7 N2 42.5(6)
C10 N3 C7 C6 10.2(7)
Fe2 N3 C7 C6 -137.4(4)
C8 C6 C7 N2 171.7(4)
C5 C6 C7 N2 -7.0(7)
C8 C6 C7 N3 -8.3(7)
C5 C6 C7 N3 172.9(4)
C5 C6 C8 C9 179.1(5)
C7 C6 C8 C9 0.4(7)
C6 C8 C9 C10 5.3(7)
C7 N3 C10 C9 -4.2(7)
Fe2 N3 C10 C9 148.4(4)
C7 N3 C10 C11 176.7(4)
Fe2 N3 C10 C11 -30.7(5)
C8 C9 C10 N3 -3.6(8)
C8 C9 C10 C11 175.5(5)
C25 N4 C11 C10 -171.4(4)
Fe2 N4 C11 C10 8.7(6)
C25 N4 C11 C12 7.2(7)
Fe2 N4 C11 C12 -172.8(4)
N3 C10 C11 N4 16.3(6)
C9 C10 C11 N4 -162.9(5)
N3 C10 C11 C12 -162.3(4)
C9 C10 C11 C12 18.6(7)
C2 N1 C13 C14 -77.2(5)
Fe1 N1 C13 C14 100.5(4)
C2 N1 C13 C18 106.7(5)
Fe1 N1 C13 C18 -75.6(4)
C18 C13 C14 C15 1.7(6)
N1 C13 C14 C15 -174.3(4)
C18 C13 C14 C19 -177.0(4)
N1 C13 C14 C19 7.0(6)
C13 C14 C15 C16 -1.1(7)
C19 C14 C15 C16 177.6(4)
C14 C15 C16 C17 -0.4(7)
C15 C16 C17 C18 1.5(7)
C16 C17 C18 C13 -0.9(7)
C16 C17 C18 C22 -177.9(4)
C14 C13 C18 C17 -0.7(6)
N1 C13 C18 C17 175.4(4)
C14 C13 C18 C22 176.3(4)
N1 C13 C18 C22 -7.6(6)
C13 C14 C19 C21 -112.5(5)
C15 C14 C19 C21 68.8(5)
C13 C14 C19 C20 124.3(5)
C15 C14 C19 C20 -54.4(6)
C17 C18 C22 C24 84.3(5)
C13 C18 C22 C24 -92.6(5)
C17 C18 C22 C23 -40.1(6)
C13 C18 C22 C23 143.0(4)
C11 N4 C25 C26 -83.9(6)
Fe2 N4 C25 C26 96.0(5)
C11 N4 C25 C30 100.6(5)
Fe2 N4 C25 C30 -79.4(5)
C30 C25 C26 C27 0.1(7)
N4 C25 C26 C27 -175.1(4)
C30 C25 C26 C31 177.6(5)
N4 C25 C26 C31 2.4(7)
C25 C26 C27 C28 -1.4(7)
C31 C26 C27 C28 -179.0(5)
C26 C27 C28 C29 1.4(8)
C27 C28 C29 C30 0.0(8)
C28 C29 C30 C25 -1.3(7)
C28 C29 C30 C34 175.5(5)
C26 C25 C30 C29 1.3(7)
N4 C25 C30 C29 176.6(4)
C26 C25 C30 C34 -175.6(4)
N4 C25 C30 C34 -0.2(6)
C27 C26 C31 C33 -59.8(6)
C25 C26 C31 C33 122.7(5)
C27 C26 C31 C32 63.0(6)
C25 C26 C31 C32 -114.5(5)
C29 C30 C34 C35 95.7(6)
C25 C30 C34 C35 -87.5(6)
C29 C30 C34 C36 -29.9(7)
C25 C30 C34 C36 146.8(5)
C40 O1 C37 C38 41.7(6)
Fe2 O1 C37 C38 -173.8(3)
O1 C37 C38 C39 -26.7(6)
C37 C38 C39 C40 2.5(6)
C37 O1 C40 C39 -39.1(6)
Fe2 O1 C40 C39 172.9(3)
C38 C39 C40 O1 22.2(6)
